data_4340975
loop_
_publ_author_name
'Zhao, Fang-Hua'
'Li, Hui'
'Che, Yun-Xia'
'Zheng, Ji-Min'
'Vieru, Veacheslav'
'Chibotaru, Liviu F.'
'Grandjean, Fernande'
'Long, Gary J.'

_publ_section_title
;
 Synthesis, structure, and magnetic properties of Dy~2~Co~2~L~10~(bipy)~2~
 and Ln~2~Ni~2~L~10~(bipy)~2~, Ln = La, Gd, Tb, Dy, and Ho: slow magnetic
 relaxation in Dy~2~Co~2~L~10~(bipy)~2~ and Dy~2~Ni~2~L~10~(bipy)~2~
;
_journal_coden_ASTM INOCAJ
_journal_issue 18
_journal_name_full 'Inorganic Chemistry'
_journal_page_first 9785
_journal_page_last 9799
_journal_paper_doi 10.1021/ic501374q
_journal_volume 53
_journal_year 2014
_chemical_formula_sum 'C90 H46 Cl20 Ho2 N4 Ni2 O20'
_chemical_formula_weight 2659.59
_space_group_IT_number 14
_symmetry_cell_setting monoclinic
_symmetry_space_group_name_Hall '-P 2ybc'
_symmetry_space_group_name_H-M 'P 1 21/c 1'
_atom_sites_solution_hydrogens geom
_atom_sites_solution_primary direct
_atom_sites_solution_secondary difmap
_audit_creation_method SHELXL-97
_cell_angle_alpha 90.00
_cell_angle_beta 130.986(19)
_cell_angle_gamma 90.00
_cell_formula_units_Z 2
_cell_length_a 18.404(4)
_cell_length_b 13.004(3)
_cell_length_c 27.060(8)
_cell_measurement_reflns_used 38961
_cell_measurement_temperature 153(2)
_cell_measurement_theta_max 27.502
_cell_measurement_theta_min 3.135
_cell_volume 4889(3)
_computing_cell_refinement 'Bruker XSCANS'
_computing_data_collection 'Bruker XSCANS'
_computing_data_reduction 'Bruker SHELXTL'
_computing_molecular_graphics 'Bruker SHELXTL'
_computing_publication_material 'Bruker SHELXTL'
_computing_structure_refinement 'SHELXL-97 (Sheldrick, 1997)'
_computing_structure_solution 'SHELXS-97 (Sheldrick, 1990)'
_diffrn_ambient_temperature 153(2)
_diffrn_measured_fraction_theta_full 0.997
_diffrn_measured_fraction_theta_max 0.997
_diffrn_measurement_device_type 'Bruker P4'
_diffrn_measurement_method '\w scans'
_diffrn_radiation_monochromator graphite
_diffrn_radiation_source 'fine-focus sealed tube'
_diffrn_radiation_type MoK\a
_diffrn_radiation_wavelength 0.71073
_diffrn_reflns_av_R_equivalents 0.0398
_diffrn_reflns_av_sigmaI/netI 0.0346
_diffrn_reflns_limit_h_max 23
_diffrn_reflns_limit_h_min -23
_diffrn_reflns_limit_k_max 16
_diffrn_reflns_limit_k_min -16
_diffrn_reflns_limit_l_max 35
_diffrn_reflns_limit_l_min -29
_diffrn_reflns_number 45978
_diffrn_reflns_theta_full 27.48
_diffrn_reflns_theta_max 27.48
_diffrn_reflns_theta_min 3.13
_exptl_absorpt_coefficient_mu 2.598
_exptl_absorpt_correction_T_max 0.6246
_exptl_absorpt_correction_T_min 0.6246
_exptl_absorpt_correction_type multi-scan
_exptl_absorpt_process_details sadabs
_exptl_crystal_colour blue
_exptl_crystal_density_diffrn 1.807
_exptl_crystal_density_method 'not measured'
_exptl_crystal_description block
_exptl_crystal_F_000 2608
_exptl_crystal_size_max 0.20
_exptl_crystal_size_mid 0.20
_exptl_crystal_size_min 0.20
_refine_diff_density_max 0.927
_refine_diff_density_min -0.934
_refine_diff_density_rms 0.084
_refine_ls_extinction_method none
_refine_ls_goodness_of_fit_ref 1.079
_refine_ls_hydrogen_treatment constr
_refine_ls_matrix_type full
_refine_ls_number_parameters 622
_refine_ls_number_reflns 11176
_refine_ls_number_restraints 0
_refine_ls_restrained_S_all 1.079
_refine_ls_R_factor_all 0.0369
_refine_ls_R_factor_gt 0.0293
_refine_ls_shift/su_max 0.001
_refine_ls_shift/su_mean 0.000
_refine_ls_structure_factor_coef Fsqd
_refine_ls_weighting_details 'calc w=1/[\s^2^(Fo^2^)+(0.0329P)^2^+4.0593P] where P=(Fo^2^+2Fc^2^)/3'
_refine_ls_weighting_scheme calc
_refine_ls_wR_factor_gt 0.0717
_refine_ls_wR_factor_ref 0.0744
_reflns_number_gt 9617
_reflns_number_total 11176
_reflns_threshold_expression >2sigma(I)
_cod_data_source_file ic501374q_si_001.cif
_cod_data_source_block 6Ho2Ni2
_cod_depositor_comments
;
The following automatic conversions were performed:

'_symmetry_cell_setting' value 'Monoclinic' changed to 'monoclinic'
according to
/home/saulius/struct/COD-crude-data--automatic-downloads/rss-feeds/ACS/lib/dictionaries/cif_core.dic
dictionary named 'cif_core.dic' version 2.4.2 from 2011-04-26.

Automatic conversion script
Id: cif_fix_values 2281 2013-09-26 08:29:07Z andrius 

 Adding full bibliography for 4340970--4340975.cif.

 Updated bibliographic information.

 Antanas Vaitkus,
 2019-09-23
;
_cod_original_cell_volume 4889(2)
_cod_original_sg_symbol_H-M P2(1)/c
_cod_database_code 4340975

loop_
_symmetry_equiv_pos_as_xyz
'x, y, z'
'-x, y+1/2, -z+1/2'
'-x, -y, -z'
'x, -y-1/2, z-1/2'

loop_
_atom_site_label
_atom_site_type_symbol
_atom_site_fract_x
_atom_site_fract_y
_atom_site_fract_z
_atom_site_U_iso_or_equiv
_atom_site_adp_type
_atom_site_occupancy
_atom_site_symmetry_multiplicity
_atom_site_calc_flag
_atom_site_refinement_flags
C1 C 0.3877(2) 0.5270(3) -0.07244(16) 0.0359(7) Uani 1 1 d .
H1 H 0.3570 0.4620 -0.0836 0.043 Uiso 1 1 calc R
C2 C 0.4510(3) 0.5445(3) -0.08341(19) 0.0445(8) Uani 1 1 d .
H2 H 0.4627 0.4929 -0.1023 0.053 Uiso 1 1 calc R
C3 C 0.4953(3) 0.6372(4) -0.0663(2) 0.0629(12) Uani 1 1 d .
H3 H 0.5392 0.6513 -0.0728 0.075 Uiso 1 1 calc R
C4 C 0.4762(3) 0.7117(3) -0.0393(2) 0.0616(12) Uani 1 1 d .
H4 H 0.5082 0.7762 -0.0261 0.074 Uiso 1 1 calc R
C5 C 0.4103(2) 0.6911(3) -0.03195(17) 0.0377(7) Uani 1 1 d .
C6 C 0.3803(3) 0.7659(3) -0.00702(18) 0.0404(8) Uani 1 1 d .
C7 C 0.4119(3) 0.8672(3) 0.0085(2) 0.0599(11) Uani 1 1 d .
H7 H 0.4571 0.8915 0.0051 0.072 Uiso 1 1 calc R
C8 C 0.3767(4) 0.9321(3) 0.0290(2) 0.0629(12) Uani 1 1 d .
H8 H 0.3983 1.0013 0.0404 0.075 Uiso 1 1 calc R
C9 C 0.3118(3) 0.8971(3) 0.0327(2) 0.0581(11) Uani 1 1 d .
H9 H 0.2858 0.9416 0.0456 0.070 Uiso 1 1 calc R
C10 C 0.2834(3) 0.7951(3) 0.01755(19) 0.0502(9) Uani 1 1 d .
H10 H 0.2386 0.7702 0.0212 0.060 Uiso 1 1 calc R
C39 C 0.1910(2) 0.3740(2) -0.06168(15) 0.0295(6) Uani 1 1 d .
C40 C 0.1891(2) 0.2625(2) -0.07720(15) 0.0320(7) Uani 1 1 d .
C45 C 0.2508(2) 0.2285(2) -0.08725(17) 0.0369(7) Uani 1 1 d .
H45 H 0.2946 0.2747 -0.0830 0.044 Uiso 1 1 calc R
C44 C 0.2466(3) 0.1265(3) -0.10349(18) 0.0417(8) Uani 1 1 d .
C43 C 0.1854(3) 0.0581(3) -0.10874(19) 0.0450(8) Uani 1 1 d .
H43 H 0.1834 -0.0117 -0.1199 0.054 Uiso 1 1 calc R
C42 C 0.1261(3) 0.0929(3) -0.09732(18) 0.0423(8) Uani 1 1 d .
C41 C 0.1265(2) 0.1946(3) -0.08284(17) 0.0381(7) Uani 1 1 d .
H41 H 0.0839 0.2177 -0.0768 0.046 Uiso 1 1 calc R
C25 C 0.1388(2) 0.3964(2) 0.10191(15) 0.0288(6) Uani 1 1 d .
C26 C 0.2276(2) 0.3310(2) 0.13813(16) 0.0302(6) Uani 1 1 d .
C27 C 0.2569(2) 0.2958(2) 0.10471(17) 0.0335(7) Uani 1 1 d .
H27 H 0.2213 0.3128 0.0600 0.040 Uiso 1 1 calc R
C28 C 0.3385(2) 0.2357(2) 0.13809(19) 0.0387(8) Uani 1 1 d .
C29 C 0.3933(2) 0.2117(3) 0.2040(2) 0.0446(9) Uani 1 1 d .
H29 H 0.4501 0.1714 0.2266 0.053 Uiso 1 1 calc R
C30 C 0.3628(2) 0.2483(3) 0.23534(17) 0.0412(8) Uani 1 1 d .
C31 C 0.2802(2) 0.3070(3) 0.20326(16) 0.0371(7) Uani 1 1 d .
H31 H 0.2599 0.3304 0.2258 0.045 Uiso 1 1 calc R
C18 C 0.3196(2) 0.5473(2) 0.07970(15) 0.0306(6) Uani 1 1 d .
C19 C 0.3667(2) 0.5318(2) 0.14953(15) 0.0311(6) Uani 1 1 d .
C20 C 0.4512(2) 0.4745(3) 0.18883(17) 0.0377(7) Uani 1 1 d .
H20 H 0.4789 0.4484 0.1716 0.045 Uiso 1 1 calc R
C21 C 0.4945(3) 0.4560(3) 0.25359(18) 0.0450(9) Uani 1 1 d .
C22 C 0.4584(3) 0.4952(3) 0.28009(18) 0.0488(9) Uani 1 1 d .
H22 H 0.4895 0.4827 0.3246 0.059 Uiso 1 1 calc R
C23 C 0.3761(3) 0.5533(3) 0.2411(2) 0.0500(9) Uani 1 1 d .
C24 C 0.3284(3) 0.5718(3) 0.17579(18) 0.0415(8) Uani 1 1 d .
H24 H 0.2707 0.6111 0.1495 0.050 Uiso 1 1 calc R
C32 C 0.0699(2) 0.6761(2) 0.06236(16) 0.0286(6) Uani 1 1 d .
C33 C 0.1089(2) 0.7750(2) 0.09969(16) 0.0306(6) Uani 1 1 d .
C34 C 0.1183(3) 0.8607(3) 0.07371(19) 0.0407(8) Uani 1 1 d .
H34 H 0.1000 0.8581 0.0317 0.049 Uiso 1 1 calc R
C35 C 0.1549(3) 0.9495(3) 0.1102(2) 0.0473(9) Uani 1 1 d .
C36 C 0.1848(3) 0.9553(3) 0.1713(2) 0.0555(11) Uani 1 1 d .
H36 H 0.2118 1.0171 0.1960 0.067 Uiso 1 1 calc R
C37 C 0.1751(3) 0.8686(3) 0.19687(19) 0.0525(10) Uani 1 1 d .
C38 C 0.1365(3) 0.7794(3) 0.16093(17) 0.0422(8) Uani 1 1 d .
H38 H 0.1289 0.7210 0.1782 0.051 Uiso 1 1 calc R
C11 C 0.0963(2) 0.6616(2) -0.13190(15) 0.0289(6) Uani 1 1 d .
C12 C 0.0346(2) 0.7406(2) -0.18379(15) 0.0312(6) Uani 1 1 d .
C13 C 0.0714(2) 0.7998(2) -0.20558(16) 0.0359(7) Uani 1 1 d .
H13 H 0.1344 0.7873 -0.1898 0.043 Uiso 1 1 calc R
C14 C 0.0155(3) 0.8768(2) -0.25040(17) 0.0380(7) Uani 1 1 d .
C15 C -0.0768(3) 0.8948(3) -0.27639(16) 0.0392(8) Uani 1 1 d .
H15 H -0.1146 0.9478 -0.3076 0.047 Uiso 1 1 calc R
C16 C -0.1133(2) 0.8323(2) -0.25531(16) 0.0362(7) Uani 1 1 d .
C17 C -0.0584(2) 0.7568(2) -0.20807(15) 0.0330(7) Uani 1 1 d .
H17 H -0.0836 0.7174 -0.1928 0.040 Uiso 1 1 calc R
Cl5 Cl 0.37463(9) 0.18946(8) 0.09691(6) 0.0654(3) Uani 1 1 d .
Cl9 Cl 0.05071(10) 0.00494(9) -0.10257(8) 0.0736(4) Uani 1 1 d .
Cl10 Cl 0.32175(10) 0.08359(9) -0.11672(7) 0.0749(4) Uani 1 1 d .
Cl7 Cl 0.16346(12) 1.05875(8) 0.07730(8) 0.0872(4) Uani 1 1 d .
Cl2 Cl -0.23189(6) 0.84841(7) -0.28891(5) 0.0479(2) Uani 1 1 d .
Cl1 Cl 0.06457(8) 0.95331(8) -0.27537(5) 0.0599(3) Uani 1 1 d .
Cl3 Cl 0.59776(8) 0.38046(11) 0.30095(6) 0.0782(4) Uani 1 1 d .
Cl4 Cl 0.32935(13) 0.60262(15) 0.27481(8) 0.1035(5) Uani 1 1 d .
Cl6 Cl 0.43486(7) 0.22445(10) 0.31895(5) 0.0683(3) Uani 1 1 d .
Cl8 Cl 0.20753(14) 0.87321(11) 0.27302(7) 0.0995(5) Uani 1 1 d .
Ho1 Ho 0.061494(9) 0.526535(9) -0.039224(6) 0.02169(4) Uani 1 1 d .
N1 N 0.36909(17) 0.59787(19) -0.04696(12) 0.0294(5) Uani 1 1 d .
N2 N 0.3163(2) 0.7310(2) -0.00192(14) 0.0388(6) Uani 1 1 d .
Ni1 Ni 0.27697(3) 0.57908(3) -0.030534(19) 0.02735(9) Uani 1 1 d .
O10 O 0.24923(17) 0.43107(16) -0.05787(12) 0.0372(5) Uani 1 1 d .
O9 O 0.13447(17) 0.40216(16) -0.05382(13) 0.0395(5) Uani 1 1 d .
O3 O 0.37180(17) 0.53523(18) 0.06509(12) 0.0402(5) Uani 1 1 d .
O4 O 0.23248(15) 0.57297(18) 0.03702(11) 0.0382(5) Uani 1 1 d .
O6 O 0.11093(16) 0.44111(16) 0.05035(11) 0.0355(5) Uani 1 1 d .
O5 O 0.09515(15) 0.40256(18) 0.12237(11) 0.0364(5) Uani 1 1 d .
O7 O 0.07068(16) 0.66486(16) 0.01614(11) 0.0341(5) Uani 1 1 d .
O8 O 0.04056(16) 0.61167(16) 0.07987(11) 0.0357(5) Uani 1 1 d .
O1 O 0.17008(16) 0.63256(19) -0.12169(11) 0.0396(5) Uani 1 1 d .
O2 O 0.07322(16) 0.63029(17) -0.10020(11) 0.0352(5) Uani 1 1 d .

loop_
_atom_site_aniso_label
_atom_site_aniso_U_11
_atom_site_aniso_U_22
_atom_site_aniso_U_33
_atom_site_aniso_U_23
_atom_site_aniso_U_13
_atom_site_aniso_U_12
C1 0.0323(16) 0.0463(18) 0.0342(17) 0.0021(15) 0.0240(15) 0.0049(15)
C2 0.0396(19) 0.056(2) 0.047(2) 0.0031(17) 0.0327(18) 0.0062(17)
C3 0.059(3) 0.074(3) 0.088(3) 0.006(3) 0.063(3) -0.002(2)
C4 0.060(3) 0.056(2) 0.091(3) -0.006(2) 0.059(3) -0.014(2)
C5 0.0346(17) 0.0402(17) 0.0425(19) 0.0013(15) 0.0271(16) -0.0009(15)
C6 0.0403(18) 0.0347(17) 0.0415(19) 0.0005(15) 0.0247(17) -0.0021(15)
C7 0.061(3) 0.038(2) 0.075(3) -0.005(2) 0.043(2) -0.0099(19)
C8 0.086(3) 0.0344(19) 0.065(3) -0.0092(19) 0.048(3) -0.008(2)
C9 0.080(3) 0.042(2) 0.057(3) -0.0020(19) 0.047(3) 0.014(2)
C10 0.067(3) 0.0435(19) 0.051(2) -0.0025(17) 0.043(2) 0.0063(19)
C39 0.0340(16) 0.0303(14) 0.0297(16) 0.0006(12) 0.0233(14) 0.0059(13)
C40 0.0314(16) 0.0335(15) 0.0308(16) -0.0022(13) 0.0202(14) 0.0028(13)
C45 0.0418(18) 0.0349(16) 0.046(2) 0.0007(15) 0.0338(17) 0.0042(15)
C44 0.050(2) 0.0406(18) 0.048(2) -0.0016(16) 0.0375(19) 0.0084(16)
C43 0.050(2) 0.0321(16) 0.048(2) -0.0071(16) 0.0298(19) 0.0017(16)
C42 0.0405(19) 0.0371(17) 0.048(2) -0.0063(16) 0.0282(18) -0.0070(16)
C41 0.0372(18) 0.0397(17) 0.0435(19) -0.0067(15) 0.0291(17) -0.0012(15)
C25 0.0222(14) 0.0301(14) 0.0273(15) 0.0054(12) 0.0133(13) -0.0017(12)
C26 0.0253(14) 0.0269(14) 0.0356(17) 0.0047(13) 0.0188(14) -0.0009(12)
C27 0.0343(16) 0.0274(14) 0.0402(18) 0.0015(13) 0.0249(15) -0.0033(13)
C28 0.0388(18) 0.0293(15) 0.056(2) 0.0009(15) 0.0350(18) -0.0003(14)
C29 0.0320(17) 0.0349(17) 0.059(2) 0.0075(17) 0.0264(18) 0.0060(15)
C30 0.0301(17) 0.0459(19) 0.0355(19) 0.0096(15) 0.0163(16) 0.0032(15)
C31 0.0314(16) 0.0440(18) 0.0355(18) 0.0071(15) 0.0218(15) 0.0022(15)
C18 0.0302(16) 0.0304(14) 0.0291(16) -0.0024(12) 0.0185(14) -0.0035(13)
C19 0.0312(15) 0.0333(15) 0.0288(16) -0.0035(13) 0.0198(14) -0.0084(13)
C20 0.0341(17) 0.0443(18) 0.0323(17) -0.0007(15) 0.0208(15) -0.0051(15)
C21 0.0347(18) 0.050(2) 0.0354(19) 0.0062(16) 0.0164(16) -0.0055(16)
C22 0.054(2) 0.058(2) 0.0287(18) -0.0023(16) 0.0248(18) -0.0119(19)
C23 0.065(3) 0.057(2) 0.051(2) -0.0068(19) 0.048(2) -0.009(2)
C24 0.0430(19) 0.0457(19) 0.0399(19) -0.0030(16) 0.0291(17) -0.0037(16)
C32 0.0275(15) 0.0272(14) 0.0360(17) -0.0062(13) 0.0230(14) -0.0022(12)
C33 0.0299(15) 0.0300(14) 0.0376(17) -0.0095(13) 0.0247(15) -0.0067(13)
C34 0.0458(19) 0.0371(17) 0.049(2) -0.0133(16) 0.0354(18) -0.0138(16)
C35 0.058(2) 0.0339(17) 0.063(3) -0.0130(17) 0.045(2) -0.0165(17)
C36 0.066(3) 0.0413(19) 0.059(3) -0.0261(19) 0.041(2) -0.0231(19)
C37 0.063(3) 0.050(2) 0.042(2) -0.0175(18) 0.033(2) -0.015(2)
C38 0.048(2) 0.0377(17) 0.0381(19) -0.0080(15) 0.0267(18) -0.0092(16)
C11 0.0285(15) 0.0308(14) 0.0273(15) 0.0011(12) 0.0182(13) -0.0018(13)
C12 0.0357(16) 0.0302(14) 0.0281(15) 0.0026(13) 0.0212(14) 0.0009(13)
C13 0.0390(18) 0.0404(17) 0.0316(17) 0.0041(14) 0.0246(15) -0.0017(15)
C14 0.050(2) 0.0360(16) 0.0342(17) 0.0045(14) 0.0300(17) -0.0036(15)
C15 0.048(2) 0.0373(17) 0.0266(16) 0.0083(14) 0.0220(16) 0.0066(16)
C16 0.0365(17) 0.0377(16) 0.0297(16) 0.0020(14) 0.0197(15) 0.0075(14)
C17 0.0366(17) 0.0333(15) 0.0322(17) 0.0021(13) 0.0239(15) 0.0011(14)
Cl5 0.0776(7) 0.0606(6) 0.0869(8) 0.0098(6) 0.0666(7) 0.0207(6)
Cl9 0.0759(8) 0.0524(6) 0.1089(10) -0.0196(6) 0.0677(8) -0.0256(6)
Cl10 0.0980(9) 0.0581(6) 0.1199(11) -0.0098(7) 0.0938(9) 0.0112(6)
Cl7 0.1415(13) 0.0421(5) 0.1090(11) -0.0177(6) 0.0957(11) -0.0374(7)
Cl2 0.0406(5) 0.0562(5) 0.0421(5) 0.0112(4) 0.0250(4) 0.0151(4)
Cl1 0.0687(7) 0.0600(6) 0.0581(6) 0.0223(5) 0.0446(6) -0.0023(5)
Cl3 0.0482(6) 0.1047(10) 0.0512(6) 0.0279(6) 0.0194(5) 0.0214(6)
Cl4 0.1254(12) 0.1506(14) 0.0797(9) 0.0129(9) 0.0869(10) 0.0379(11)
Cl6 0.0411(5) 0.0973(9) 0.0428(6) 0.0264(6) 0.0173(5) 0.0202(6)
Cl8 0.1657(15) 0.0753(8) 0.0565(7) -0.0307(6) 0.0725(9) -0.0395(9)
Ho1 0.02431(7) 0.02178(7) 0.02438(7) 0.00105(5) 0.01831(6) 0.00093(5)
N1 0.0246(12) 0.0354(13) 0.0277(13) 0.0025(11) 0.0170(11) 0.0020(11)
N2 0.0487(17) 0.0375(14) 0.0382(16) -0.0009(12) 0.0319(15) 0.0037(13)
Ni1 0.02776(19) 0.03116(19) 0.0290(2) 0.00222(16) 0.02116(18) 0.00234(16)
O10 0.0443(13) 0.0317(11) 0.0501(14) -0.0059(10) 0.0373(12) -0.0026(10)
O9 0.0453(13) 0.0331(11) 0.0575(15) -0.0053(11) 0.0412(13) 0.0020(10)
O3 0.0375(12) 0.0553(14) 0.0333(12) 0.0071(11) 0.0257(11) 0.0084(11)
O4 0.0272(11) 0.0434(13) 0.0328(12) 0.0004(10) 0.0148(10) 0.0000(10)
O6 0.0388(12) 0.0321(11) 0.0329(12) 0.0073(9) 0.0223(11) 0.0036(10)
O5 0.0282(11) 0.0456(13) 0.0385(13) 0.0120(10) 0.0233(11) 0.0059(10)
O7 0.0424(12) 0.0296(10) 0.0420(13) -0.0073(10) 0.0328(12) -0.0050(10)
O8 0.0438(13) 0.0323(11) 0.0404(13) -0.0072(10) 0.0317(12) -0.0089(10)
O1 0.0333(12) 0.0538(14) 0.0363(13) 0.0143(11) 0.0249(11) 0.0104(11)
O2 0.0383(12) 0.0404(12) 0.0356(12) 0.0119(10) 0.0280(11) 0.0050(10)

loop_
_atom_type_symbol
_atom_type_description
_atom_type_scat_dispersion_real
_atom_type_scat_dispersion_imag
_atom_type_scat_source
C C 0.0033 0.0016 'International Tables Vol C Tables 4.2.6.8 and 6.1.1.4'
H H 0.0000 0.0000 'International Tables Vol C Tables 4.2.6.8 and 6.1.1.4'
N N 0.0061 0.0033 'International Tables Vol C Tables 4.2.6.8 and 6.1.1.4'
O O 0.0106 0.0060 'International Tables Vol C Tables 4.2.6.8 and 6.1.1.4'
Ni Ni 0.3393 1.1124 'International Tables Vol C Tables 4.2.6.8 and 6.1.1.4'
Ho Ho -0.2175 4.6783 'International Tables Vol C Tables 4.2.6.8 and 6.1.1.4'
Cl Cl 0.1484 0.1585 'International Tables Vol C Tables 4.2.6.8 and 6.1.1.4'

loop_
_geom_angle_atom_site_label_1
_geom_angle_atom_site_label_2
_geom_angle_atom_site_label_3
_geom_angle
_geom_angle_site_symmetry_1
_geom_angle_site_symmetry_3
N1 C1 C2 122.3(3) . .
N1 C1 H1 118.8 . .
C2 C1 H1 118.8 . .
C3 C2 C1 118.1(3) . .
C3 C2 H2 120.9 . .
C1 C2 H2 120.9 . .
C2 C3 C4 119.7(3) . .
C2 C3 H3 120.1 . .
C4 C3 H3 120.1 . .
C5 C4 C3 119.4(4) . .
C5 C4 H4 120.3 . .
C3 C4 H4 120.3 . .
N1 C5 C4 120.6(3) . .
N1 C5 C6 115.1(3) . .
C4 C5 C6 124.3(3) . .
N2 C6 C7 120.5(3) . .
N2 C6 C5 115.8(3) . .
C7 C6 C5 123.6(3) . .
C8 C7 C6 119.2(4) . .
C8 C7 H7 120.4 . .
C6 C7 H7 120.4 . .
C9 C8 C7 119.8(4) . .
C9 C8 H8 120.1 . .
C7 C8 H8 120.1 . .
C8 C9 C10 119.0(4) . .
C8 C9 H9 120.5 . .
C10 C9 H9 120.5 . .
N2 C10 C9 122.5(4) . .
N2 C10 H10 118.7 . .
C9 C10 H10 118.7 . .
O9 C39 O10 125.3(3) . .
O9 C39 C40 117.5(3) . .
O10 C39 C40 117.2(3) . .
C41 C40 C45 120.1(3) . .
C41 C40 C39 120.9(3) . .
C45 C40 C39 119.0(3) . .
C44 C45 C40 118.8(3) . .
C44 C45 H45 120.6 . .
C40 C45 H45 120.6 . .
C43 C44 C45 121.7(3) . .
C43 C44 Cl10 118.9(3) . .
C45 C44 Cl10 119.3(3) . .
C44 C43 C42 118.6(3) . .
C44 C43 H43 120.7 . .
C42 C43 H43 120.7 . .
C41 C42 C43 121.2(3) . .
C41 C42 Cl9 120.8(3) . .
C43 C42 Cl9 118.1(3) . .
C40 C41 C42 119.6(3) . .
C40 C41 H41 120.2 . .
C42 C41 H41 120.2 . .
O5 C25 O6 123.2(3) . .
O5 C25 C26 119.5(3) . .
O6 C25 C26 117.3(3) . .
C31 C26 C27 120.5(3) . .
C31 C26 C25 120.9(3) . .
C27 C26 C25 118.7(3) . .
C28 C27 C26 118.5(3) . .
C28 C27 H27 120.7 . .
C26 C27 H27 120.7 . .
C27 C28 C29 121.9(3) . .
C27 C28 Cl5 119.1(3) . .
C29 C28 Cl5 118.9(3) . .
C30 C29 C28 117.9(3) . .
C30 C29 H29 121.1 . .
C28 C29 H29 121.1 . .
C29 C30 C31 122.0(3) . .
C29 C30 Cl6 117.9(3) . .
C31 C30 Cl6 120.0(3) . .
C26 C31 C30 119.2(3) . .
C26 C31 H31 120.4 . .
C30 C31 H31 120.4 . .
O4 C18 O3 121.2(3) . .
O4 C18 C19 122.1(3) . .
O3 C18 C19 116.8(3) . .
C20 C19 C24 119.8(3) . .
C20 C19 C18 118.2(3) . .
C24 C19 C18 122.0(3) . .
C21 C20 C19 119.1(3) . .
C21 C20 H20 120.4 . .
C19 C20 H20 120.4 . .
C22 C21 C20 121.7(4) . .
C22 C21 Cl3 120.0(3) . .
C20 C21 Cl3 118.3(3) . .
C21 C22 C23 118.6(3) . .
C21 C22 H22 120.7 . .
C23 C22 H22 120.7 . .
C22 C23 C24 122.1(3) . .
C22 C23 Cl4 118.6(3) . .
C24 C23 Cl4 119.3(3) . .
C23 C24 C19 118.6(3) . .
C23 C24 H24 120.7 . .
C19 C24 H24 120.7 . .
O8 C32 O7 125.8(3) . .
O8 C32 C33 117.2(3) . .
O7 C32 C33 117.0(3) . .
C38 C33 C34 120.3(3) . .
C38 C33 C32 118.9(3) . .
C34 C33 C32 120.8(3) . .
C35 C34 C33 118.4(3) . .
C35 C34 H34 120.8 . .
C33 C34 H34 120.8 . .
C36 C35 C34 122.6(4) . .
C36 C35 Cl7 118.5(3) . .
C34 C35 Cl7 119.0(3) . .
C35 C36 C37 118.5(3) . .
C35 C36 H36 120.8 . .
C37 C36 H36 120.8 . .
C38 C37 C36 120.4(4) . .
C38 C37 Cl8 119.1(3) . .
C36 C37 Cl8 120.5(3) . .
C37 C38 C33 119.9(3) . .
C37 C38 H38 120.1 . .
C33 C38 H38 120.1 . .
O2 C11 O1 123.9(3) . .
O2 C11 C12 118.6(3) . .
O1 C11 C12 117.5(3) . .
C13 C12 C17 120.6(3) . .
C13 C12 C11 119.9(3) . .
C17 C12 C11 119.4(3) . .
C14 C13 C12 119.1(3) . .
C14 C13 H13 120.5 . .
C12 C13 H13 120.5 . .
C15 C14 C13 122.4(3) . .
C15 C14 Cl1 119.1(3) . .
C13 C14 Cl1 118.5(3) . .
C14 C15 C16 117.4(3) . .
C14 C15 H15 121.3 . .
C16 C15 H15 121.3 . .
C17 C16 C15 122.4(3) . .
C17 C16 Cl2 118.2(3) . .
C15 C16 Cl2 119.4(3) . .
C16 C17 C12 118.1(3) . .
C16 C17 H17 121.0 . .
C12 C17 H17 121.0 . .
O6 Ho1 O2 157.34(8) . .
O6 Ho1 O7 82.98(8) . .
O2 Ho1 O7 90.42(8) . .
O6 Ho1 O8 75.79(8) . 3_565
O2 Ho1 O8 124.12(8) . 3_565
O7 Ho1 O8 128.26(7) . 3_565
O6 Ho1 O9 88.20(9) . .
O2 Ho1 O9 87.01(8) . .
O7 Ho1 O9 150.58(8) . .
O8 Ho1 O9 75.69(8) 3_565 .
O6 Ho1 O5 126.25(8) . 3_565
O2 Ho1 O5 73.43(8) . 3_565
O7 Ho1 O5 80.66(8) . 3_565
O8 Ho1 O5 75.41(8) 3_565 3_565
O9 Ho1 O5 126.17(9) . 3_565
O6 Ho1 O4 79.96(8) . .
O2 Ho1 O4 77.39(8) . .
O7 Ho1 O4 75.58(8) . .
O8 Ho1 O4 142.41(8) 3_565 .
O9 Ho1 O4 75.26(8) . .
O5 Ho1 O4 141.92(8) 3_565 .
C1 N1 C5 119.8(3) . .
C1 N1 Ni1 124.7(2) . .
C5 N1 Ni1 115.4(2) . .
C10 N2 C6 119.0(3) . .
C10 N2 Ni1 127.5(3) . .
C6 N2 Ni1 113.4(2) . .
O10 Ni1 O1 94.11(10) . .
O10 Ni1 N1 94.70(10) . .
O1 Ni1 N1 88.59(10) . .
O10 Ni1 O3 89.92(10) . .
O1 Ni1 O3 170.42(9) . .
N1 Ni1 O3 99.74(10) . .
O10 Ni1 N2 174.70(10) . .
O1 Ni1 N2 87.13(11) . .
N1 Ni1 N2 80.18(11) . .
O3 Ni1 N2 89.65(11) . .
C39 O10 Ni1 126.65(19) . .
C39 O9 Ho1 152.2(2) . .
C18 O3 Ni1 99.7(2) . .
C18 O4 Ho1 150.0(2) . .
C25 O6 Ho1 177.6(2) . .
C25 O5 Ho1 109.80(19) . 3_565
C32 O7 Ho1 134.13(19) . .
C32 O8 Ho1 140.1(2) . 3_565
C11 O1 Ni1 114.8(2) . .
C11 O2 Ho1 159.9(2) . .

loop_
_geom_bond_atom_site_label_1
_geom_bond_atom_site_label_2
_geom_bond_distance
_geom_bond_site_symmetry_2
C1 N1 1.324(4) .
C1 C2 1.396(4) .
C1 H1 0.9500 .
C2 C3 1.355(6) .
C2 H2 0.9500 .
C3 C4 1.391(6) .
C3 H3 0.9500 .
C4 C5 1.377(5) .
C4 H4 0.9500 .
C5 N1 1.344(4) .
C5 C6 1.482(5) .
C6 N2 1.351(4) .
C6 C7 1.388(5) .
C7 C8 1.383(6) .
C7 H7 0.9500 .
C8 C9 1.341(6) .
C8 H8 0.9500 .
C9 C10 1.386(5) .
C9 H9 0.9500 .
C10 N2 1.327(4) .
C10 H10 0.9500 .
C39 O9 1.245(3) .
C39 O10 1.251(4) .
C39 C40 1.504(4) .
C40 C41 1.377(4) .
C40 C45 1.401(4) .
C45 C44 1.383(4) .
C45 H45 0.9500 .
C44 C43 1.369(5) .
C44 Cl10 1.732(3) .
C43 C42 1.389(5) .
C43 H43 0.9500 .
C42 C41 1.378(5) .
C42 Cl9 1.731(4) .
C41 H41 0.9500 .
C25 O5 1.241(4) .
C25 O6 1.269(4) .
C25 C26 1.501(4) .
C26 C31 1.380(4) .
C26 C27 1.398(4) .
C27 C28 1.379(5) .
C27 H27 0.9500 .
C28 C29 1.392(5) .
C28 Cl5 1.738(4) .
C29 C30 1.373(5) .
C29 H29 0.9500 .
C30 C31 1.384(5) .
C30 Cl6 1.743(4) .
C31 H31 0.9500 .
C18 O4 1.260(4) .
C18 O3 1.265(4) .
C18 C19 1.488(4) .
C19 C20 1.390(5) .
C19 C24 1.390(5) .
C20 C21 1.390(5) .
C20 H20 0.9500 .
C21 C22 1.356(6) .
C21 Cl3 1.739(4) .
C22 C23 1.373(6) .
C22 H22 0.9500 .
C23 C24 1.386(5) .
C23 Cl4 1.734(4) .
C24 H24 0.9500 .
C32 O8 1.246(4) .
C32 O7 1.269(4) .
C32 C33 1.496(4) .
C33 C38 1.380(5) .
C33 C34 1.388(5) .
C34 C35 1.375(5) .
C34 H34 0.9500 .
C35 C36 1.358(6) .
C35 Cl7 1.739(4) .
C36 C37 1.396(6) .
C36 H36 0.9500 .
C37 C38 1.374(5) .
C37 Cl8 1.730(4) .
C38 H38 0.9500 .
C11 O2 1.249(3) .
C11 O1 1.253(4) .
C11 C12 1.492(4) .
C12 C13 1.387(4) .
C12 C17 1.388(4) .
C13 C14 1.378(5) .
C13 H13 0.9500 .
C14 C15 1.367(5) .
C14 Cl1 1.750(3) .
C15 C16 1.392(5) .
C15 H15 0.9500 .
C16 C17 1.387(4) .
C16 Cl2 1.742(3) .
C17 H17 0.9500 .
Ho1 O6 2.246(2) .
Ho1 O2 2.249(2) .
Ho1 O7 2.275(2) .
Ho1 O8 2.293(2) 3_565
Ho1 O9 2.296(2) .
Ho1 O5 2.391(2) 3_565
Ho1 O4 2.451(2) .
N1 Ni1 2.030(2) .
N2 Ni1 2.071(3) .
Ni1 O10 2.004(2) .
Ni1 O1 2.018(2) .
Ni1 O3 2.035(2) .
O5 Ho1 2.391(2) 3_565
O8 Ho1 2.293(2) 3_565

loop_
_geom_torsion_atom_site_label_1
_geom_torsion_atom_site_label_2
_geom_torsion_atom_site_label_3
_geom_torsion_atom_site_label_4
_geom_torsion
_geom_torsion_site_symmetry_1
_geom_torsion_site_symmetry_4
N1 C1 C2 C3 0.9(6) . .
C1 C2 C3 C4 -0.6(7) . .
C2 C3 C4 C5 -1.8(7) . .
C3 C4 C5 N1 4.0(7) . .
C3 C4 C5 C6 -176.7(4) . .
N1 C5 C6 N2 0.6(5) . .
C4 C5 C6 N2 -178.7(4) . .
N1 C5 C6 C7 -177.3(4) . .
C4 C5 C6 C7 3.4(6) . .
N2 C6 C7 C8 -0.3(7) . .
C5 C6 C7 C8 177.5(4) . .
C6 C7 C8 C9 -0.9(7) . .
C7 C8 C9 C10 1.8(7) . .
C8 C9 C10 N2 -1.4(7) . .
O9 C39 C40 C41 0.4(5) . .
O10 C39 C40 C41 -179.5(3) . .
O9 C39 C40 C45 179.1(3) . .
O10 C39 C40 C45 -0.7(5) . .
C41 C40 C45 C44 0.7(5) . .
C39 C40 C45 C44 -178.0(3) . .
C40 C45 C44 C43 -1.2(6) . .
C40 C45 C44 Cl10 179.5(3) . .
C45 C44 C43 C42 0.0(6) . .
Cl10 C44 C43 C42 179.3(3) . .
C44 C43 C42 C41 1.8(6) . .
C44 C43 C42 Cl9 -178.8(3) . .
C45 C40 C41 C42 1.1(5) . .
C39 C40 C41 C42 179.8(3) . .
C43 C42 C41 C40 -2.4(6) . .
Cl9 C42 C41 C40 178.3(3) . .
O5 C25 C26 C31 -22.4(4) . .
O6 C25 C26 C31 159.1(3) . .
O5 C25 C26 C27 158.2(3) . .
O6 C25 C26 C27 -20.3(4) . .
C31 C26 C27 C28 0.7(4) . .
C25 C26 C27 C28 -179.9(3) . .
C26 C27 C28 C29 -1.7(5) . .
C26 C27 C28 Cl5 178.9(2) . .
C27 C28 C29 C30 1.2(5) . .
Cl5 C28 C29 C30 -179.4(3) . .
C28 C29 C30 C31 0.2(5) . .
C28 C29 C30 Cl6 -176.5(3) . .
C27 C26 C31 C30 0.6(5) . .
C25 C26 C31 C30 -178.7(3) . .
C29 C30 C31 C26 -1.1(5) . .
Cl6 C30 C31 C26 175.5(3) . .
O4 C18 C19 C20 160.6(3) . .
O3 C18 C19 C20 -20.5(4) . .
O4 C18 C19 C24 -18.9(5) . .
O3 C18 C19 C24 160.0(3) . .
C24 C19 C20 C21 1.7(5) . .
C18 C19 C20 C21 -177.8(3) . .
C19 C20 C21 C22 -2.3(5) . .
C19 C20 C21 Cl3 177.8(3) . .
C20 C21 C22 C23 1.0(6) . .
Cl3 C21 C22 C23 -179.1(3) . .
C21 C22 C23 C24 0.8(6) . .
C21 C22 C23 Cl4 179.5(3) . .
C22 C23 C24 C19 -1.3(6) . .
Cl4 C23 C24 C19 180.0(3) . .
C20 C19 C24 C23 0.0(5) . .
C18 C19 C24 C23 179.5(3) . .
O8 C32 C33 C38 18.5(4) . .
O7 C32 C33 C38 -160.7(3) . .
O8 C32 C33 C34 -162.2(3) . .
O7 C32 C33 C34 18.6(4) . .
C38 C33 C34 C35 -0.5(5) . .
C32 C33 C34 C35 -179.8(3) . .
C33 C34 C35 C36 2.2(6) . .
C33 C34 C35 Cl7 -177.9(3) . .
C34 C35 C36 C37 -2.2(7) . .
Cl7 C35 C36 C37 178.0(3) . .
C35 C36 C37 C38 0.4(7) . .
C35 C36 C37 Cl8 -177.4(3) . .
C36 C37 C38 C33 1.2(6) . .
Cl8 C37 C38 C33 179.0(3) . .
C34 C33 C38 C37 -1.1(5) . .
C32 C33 C38 C37 178.2(3) . .
O2 C11 C12 C13 160.1(3) . .
O1 C11 C12 C13 -18.1(4) . .
O2 C11 C12 C17 -17.5(4) . .
O1 C11 C12 C17 164.2(3) . .
C17 C12 C13 C14 1.8(5) . .
C11 C12 C13 C14 -175.8(3) . .
C12 C13 C14 C15 -2.7(5) . .
C12 C13 C14 Cl1 178.0(3) . .
C13 C14 C15 C16 0.7(5) . .
Cl1 C14 C15 C16 180.0(3) . .
C14 C15 C16 C17 2.4(5) . .
C14 C15 C16 Cl2 -177.7(3) . .
C15 C16 C17 C12 -3.2(5) . .
Cl2 C16 C17 C12 176.8(2) . .
C13 C12 C17 C16 1.1(5) . .
C11 C12 C17 C16 178.7(3) . .
C2 C1 N1 C5 1.3(5) . .
C2 C1 N1 Ni1 179.2(3) . .
C4 C5 N1 C1 -3.8(5) . .
C6 C5 N1 C1 176.9(3) . .
C4 C5 N1 Ni1 178.1(3) . .
C6 C5 N1 Ni1 -1.2(4) . .
C9 C10 N2 C6 0.2(6) . .
C9 C10 N2 Ni1 -176.9(3) . .
C7 C6 N2 C10 0.7(6) . .
C5 C6 N2 C10 -177.3(3) . .
C7 C6 N2 Ni1 178.2(3) . .
C5 C6 N2 Ni1 0.2(4) . .
C1 N1 Ni1 O10 4.4(3) . .
C5 N1 Ni1 O10 -177.7(2) . .
C1 N1 Ni1 O1 -89.7(3) . .
C5 N1 Ni1 O1 88.3(2) . .
C1 N1 Ni1 O3 95.1(3) . .
C5 N1 Ni1 O3 -86.9(2) . .
C1 N1 Ni1 N2 -177.0(3) . .
C5 N1 Ni1 N2 1.0(2) . .
C10 N2 Ni1 O1 87.5(3) . .
C6 N2 Ni1 O1 -89.7(3) . .
C10 N2 Ni1 N1 176.6(3) . .
C6 N2 Ni1 N1 -0.6(2) . .
C10 N2 Ni1 O3 -83.4(3) . .
C6 N2 Ni1 O3 99.3(3) . .
O9 C39 O10 Ni1 5.9(5) . .
C40 C39 O10 Ni1 -174.3(2) . .
O1 Ni1 O10 C39 -87.5(3) . .
N1 Ni1 O10 C39 -176.4(3) . .
O3 Ni1 O10 C39 83.8(3) . .
O10 C39 O9 Ho1 7.8(7) . .
C40 C39 O9 Ho1 -172.1(3) . .
O6 Ho1 O9 C39 -126.0(5) . .
O2 Ho1 O9 C39 31.8(5) . .
O7 Ho1 O9 C39 -53.8(6) . .
O8 Ho1 O9 C39 158.2(5) 3_565 .
O5 Ho1 O9 C39 98.7(5) 3_565 .
O4 Ho1 O9 C39 -45.9(5) . .
O4 C18 O3 Ni1 4.3(3) . .
C19 C18 O3 Ni1 -174.6(2) . .
O10 Ni1 O3 C18 -100.1(2) . .
N1 Ni1 O3 C18 165.12(19) . .
N2 Ni1 O3 C18 85.2(2) . .
O3 C18 O4 Ho1 100.3(4) . .
C19 C18 O4 Ho1 -80.8(5) . .
O6 Ho1 O4 C18 46.3(4) . .
O2 Ho1 O4 C18 -134.7(4) . .
O7 Ho1 O4 C18 131.6(4) . .
O8 Ho1 O4 C18 -4.0(5) 3_565 .
O9 Ho1 O4 C18 -44.5(4) . .
O5 Ho1 O4 C18 -175.3(4) 3_565 .
O6 C25 O5 Ho1 13.5(4) . 3_565
C26 C25 O5 Ho1 -164.9(2) . 3_565
O8 C32 O7 Ho1 -18.4(5) . .
C33 C32 O7 Ho1 160.7(2) . .
O6 Ho1 O7 C32 -21.4(3) . .
O2 Ho1 O7 C32 -179.6(3) . .
O8 Ho1 O7 C32 44.3(3) 3_565 .
O9 Ho1 O7 C32 -95.0(3) . .
O5 Ho1 O7 C32 107.2(3) 3_565 .
O4 Ho1 O7 C32 -102.8(3) . .
O7 C32 O8 Ho1 -23.6(5) . 3_565
C33 C32 O8 Ho1 157.3(2) . 3_565
O2 C11 O1 Ni1 -24.1(4) . .
C12 C11 O1 Ni1 154.1(2) . .
O10 Ni1 O1 C11 102.9(2) . .
N1 Ni1 O1 C11 -162.5(2) . .
N2 Ni1 O1 C11 -82.3(2) . .
O1 C11 O2 Ho1 -26.7(8) . .
C12 C11 O2 Ho1 155.2(5) . .
O6 Ho1 O2 C11 70.7(7) . .
O7 Ho1 O2 C11 143.3(6) . .
O8 Ho1 O2 C11 -77.8(6) 3_565 .
O9 Ho1 O2 C11 -7.4(6) . .
O5 Ho1 O2 C11 -136.6(6) 3_565 .
O4 Ho1 O2 C11 68.2(6) . .
